data_7719408
loop_
_publ_author_name
'Kelly, Conor T.'
'Cuza, Emmelyne'
'Pasquetti, Eoin'
'Quinn, Niall'
'Griffin, Michael'
'Nockemann, Peter'
'M&#xfc;ller-Bunz, Helge'
'Bruno-Colmenarez, Julia'
'Felton, Solveig'
'Lada, Zoi G.'
'Morgan, Grace G.'

_publ_section_title
;
 Symmetric and asymmetric ligands for Fe<sup>III</sup> spin crossover -
 the influence of the <i>C</i><sub>2</sub> axis.
;
_journal_issue 38
_journal_name_full 'Dalton transactions (Cambridge, England : 2003)'
_journal_page_first 14522
_journal_page_last 14532
_journal_paper_doi 10.1039/d5dt01833a
_journal_volume 54
_journal_year 2025
_chemical_absolute_configuration ad
_chemical_formula_moiety 'C21 H24 F2 Fe N4 O2, N O3'
_chemical_formula_sum 'C21 H24 F2 Fe N5 O5'
_chemical_formula_weight 520.30
_space_group_crystal_system orthorhombic
_space_group_IT_number 19
_space_group_name_Hall 'P 2ac 2ab'
_space_group_name_H-M_alt 'P 21 21 21'
_atom_sites_solution_hydrogens mixed
_audit_creation_date 2025-04-03
_audit_creation_method
;
Olex2 1.5
(compiled 2025.03.06 svn.red2d20d0 for OlexSys, GUI svn.r7188)
;
_audit_update_record
;
2025-06-26 deposited with the CCDC.	2025-09-05 downloaded from the CCDC.
;
_cell_angle_alpha 90
_cell_angle_beta 90
_cell_angle_gamma 90
_cell_formula_units_Z 4
_cell_length_a 10.4201(2)
_cell_length_b 11.6363(3)
_cell_length_c 17.9810(4)
_cell_measurement_reflns_used 8428
_cell_measurement_temperature 105(2)
_cell_measurement_theta_max 75.7100
_cell_measurement_theta_min 4.3930
_cell_volume 2180.22(9)
_computing_cell_refinement 'CrysAlisPro 1.171.42.75a (Rigaku OD, 2022)'
_computing_data_collection 'CrysAlisPro 1.171.42.75a (Rigaku OD, 2022)'
_computing_data_reduction 'CrysAlisPro 1.171.42.75a (Rigaku OD, 2022)'
_computing_molecular_graphics 'Olex2 1.5 (Dolomanov et al., 2009)'
_computing_publication_material 'Olex2 1.5 (Dolomanov et al., 2009)'
_computing_structure_refinement 'SHELXL 2019/3 (Sheldrick, 2015)'
_computing_structure_solution 'SHELXT 2018/2 (Sheldrick, 2018)'
_diffrn_ambient_temperature 105(2)
_diffrn_detector_area_resol_mean 10.3196
_diffrn_detector_type Atlas
_diffrn_measured_fraction_theta_full 1.000
_diffrn_measured_fraction_theta_max 0.993
_diffrn_measurement_details
;
List of Runs (angles in degrees, time in seconds):

  # Type    Start    End  Width  t~exp~   \w     \q     \k     \f   Frames
#--------------------------------------------------------------------------
  1  \w   -114.00 -66.00   1.00   12.44    --  -42.08-141.00  37.00   48
  2  \w     30.00 171.00   1.00   14.73    --  112.00 -14.00 -94.00  141
  3  \w     96.00 178.00   1.00   14.73    --  112.00 128.00 -76.00   82
  4  \w   -127.00 -44.00   1.00   12.44    --  -42.08-172.00 -30.00   83
  5  \w   -117.00 -18.00   1.00   12.44    --  -42.08 -37.00  90.00   99
  6  \w      6.00  82.00   1.00   12.44    --   42.08 -99.00 -60.00   76
  7  \w      6.00  82.00   1.00   12.44    --   42.08 -99.00  60.00   76
  8  \w     39.00 109.00   1.00   14.73    --  112.00-111.00-150.00   70
  9  \w     39.00 109.00   1.00   14.73    --  112.00-111.00  60.00   70
 10  \w     39.00 109.00   1.00   14.73    --  112.00-111.00 -30.00   70
 11  \w    104.00 178.00   1.00   14.73    --  112.00 111.00-180.00   74
 12  \w    103.00 178.00   1.00   14.73    --  112.00  77.00  90.00   75
 13  \w   -114.00 -14.00   1.00   12.44    --  -42.08 -57.00 -30.00  100
 14  \w   -117.00 -18.00   1.00   12.44    --  -42.08 -37.00  30.00   99
 15  \w    -87.00  -6.00   1.00   12.44    --  -42.08 125.00-180.00   81
 16  \w   -114.00 -14.00   1.00   12.44    --  -42.08 -57.00-150.00  100
 17  \w     84.00 178.00   1.00   14.73    --  112.00  30.00 -60.00   94
 18  \w     83.00 118.00   1.00   14.73    --  112.00  61.00 -30.00   35
 19  \w     86.00 178.00   1.00   14.73    --  112.00  45.00  30.00   92
;
_diffrn_measurement_device 'four-circle diffractometer'
_diffrn_measurement_device_type 'SuperNova, Dual, Cu at home/near, Atlas'
_diffrn_measurement_method '\w scans'
_diffrn_radiation_type CuK\a
_diffrn_radiation_wavelength 1.54184
_diffrn_reflns_av_R_equivalents 0.0999
_diffrn_reflns_av_unetI/netI 0.0629
_diffrn_reflns_Laue_measured_fraction_full 1.000
_diffrn_reflns_Laue_measured_fraction_max 0.993
_diffrn_reflns_limit_h_max 13
_diffrn_reflns_limit_h_min -12
_diffrn_reflns_limit_k_max 14
_diffrn_reflns_limit_k_min -14
_diffrn_reflns_limit_l_max 22
_diffrn_reflns_limit_l_min -14
_diffrn_reflns_number 19557
_diffrn_reflns_point_group_measured_fraction_full 0.979
_diffrn_reflns_point_group_measured_fraction_max 0.954
_diffrn_reflns_theta_full 67.684
_diffrn_reflns_theta_max 76.398
_diffrn_reflns_theta_min 4.526
_exptl_absorpt_coefficient_mu 6.107
_exptl_absorpt_correction_T_max 1.000
_exptl_absorpt_correction_T_min 0.790
_exptl_absorpt_correction_type gaussian
_exptl_absorpt_process_details
;
CrysAlisPro 1.171.42.75a (Rigaku Oxford Diffraction, 2022)
Numerical absorption correction based on gaussian integration over
a multifaceted crystal model
Empirical absorption correction using spherical harmonics,
implemented in SCALE3 ABSPACK scaling algorithm.
;
_exptl_crystal_colour 'metallic dark red'
_exptl_crystal_density_diffrn 1.585
_exptl_crystal_description block
_exptl_crystal_F_000 1076
_exptl_crystal_size_max 0.214
_exptl_crystal_size_mid 0.055
_exptl_crystal_size_min 0.044
_refine_diff_density_max 1.131
_refine_diff_density_min -0.472
_refine_diff_density_rms 0.120
_refine_ls_abs_structure_details
;
 Flack x determined using 1413 quotients [(I+)-(I-)]/[(I+)+(I-)]
 (Parsons, Flack and Wagner, Acta Cryst. B69 (2013) 249-259).
;
_refine_ls_abs_structure_Flack -0.028(4)
_refine_ls_extinction_method none
_refine_ls_goodness_of_fit_ref 1.066
_refine_ls_hydrogen_treatment mixed
_refine_ls_matrix_type full
_refine_ls_number_parameters 315
_refine_ls_number_reflns 4352
_refine_ls_number_restraints 1
_refine_ls_restrained_S_all 1.066
_refine_ls_R_factor_all 0.0607
_refine_ls_R_factor_gt 0.0537
_refine_ls_shift/su_max 0.001
_refine_ls_shift/su_mean 0.000
_refine_ls_structure_factor_coef Fsqd
_refine_ls_weighting_details 'w=1/[\s^2^(Fo^2^)+(0.0878P)^2^+0.8307P] where P=(Fo^2^+2Fc^2^)/3'
_refine_ls_weighting_scheme calc
_refine_ls_wR_factor_gt 0.1353
_refine_ls_wR_factor_ref 0.1461
_reflns_Friedel_coverage 0.692
_reflns_Friedel_fraction_full 0.952
_reflns_Friedel_fraction_max 0.904
_reflns_number_gt 3934
_reflns_number_total 4352
_reflns_threshold_expression 'I > 2\s(I)'
_cod_data_source_file d5dt01833a2.cif
_cod_data_source_block 2-1_mor1867
_cod_depositor_comments 'Adding full bibliography for 7719387--7719420.cif.'
_cod_database_code 7719408
_shelx_shelxl_version_number 2019/3
_chemical_oxdiff_formula 'C11 H10 N O'
_shelx_space_group_comment
;
The symmetry employed for this shelxl refinement is uniquely defined
by the following loop, which should always be used as a source of
symmetry information in preference to the above space-group names.
They are only intended as comments.
;
_shelx_estimated_absorpt_t_max 0.775
_shelx_estimated_absorpt_t_min 0.355
_olex2_refinement_description
;
1. Fixed Uiso
 At 1.2 times of:
  All C(H) groups, All C(H,H) groups
2. Restrained distances
 N2-H2
 0.85 with sigma of 0.02
3.a Secondary CH2 refined with riding coordinates:
 C8(H8A,H8B), C9(H9A,H9B), C10(H10A,H10B), C11(H11A,H11B), C12(H12A,H12B),
 C13(H13A,H13B), C14(H14A,H14B)
3.b Aromatic/amide H refined with riding coordinates:
 C5(H5), C3(H3A), C2(H2A), C15(H15), C20(H20), C19(H19), C17(H17), C7(H7)
;
_olex2_submission_special_instructions 'No special instructions were received'
_oxdiff_exptl_absorpt_empirical_details
;
Empirical correction (ABSPACK) includes:
- Absorption correction using spherical harmonics
- Frame scaling
;
_oxdiff_exptl_absorpt_empirical_full_max 2.626
_oxdiff_exptl_absorpt_empirical_full_min 0.419

loop_
_space_group_symop_operation_xyz
'x, y, z'
'-x+1/2, -y, z+1/2'
'-x, y+1/2, -z+1/2'
'x+1/2, -y+1/2, -z'

loop_
_atom_site_label
_atom_site_type_symbol
_atom_site_fract_x
_atom_site_fract_y
_atom_site_fract_z
_atom_site_U_iso_or_equiv
_atom_site_adp_type
_atom_site_occupancy
_atom_site_site_symmetry_order
_atom_site_calc_flag
_atom_site_refinement_flags_posn
_atom_site_refinement_flags_adp
_atom_site_refinement_flags_occupancy
_atom_site_disorder_assembly
_atom_site_disorder_group
Fe Fe 0.44139(7) 0.39004(7) 0.73503(4) 0.0156(2) Uani 1 1 d . . . . .
F1 F 0.6173(4) 0.3308(3) 1.10677(17) 0.0301(8) Uani 1 1 d . . . . .
F2 F 0.4545(3) 0.1066(3) 0.41107(17) 0.0273(7) Uani 1 1 d . . . . .
O1 O 0.3895(4) 0.3632(3) 0.8346(2) 0.0207(8) Uani 1 1 d . . . . .
O2 O 0.5183(3) 0.2465(3) 0.6998(2) 0.0174(7) Uani 1 1 d . . . . .
O3 O 0.3915(5) 0.4616(5) 0.4707(4) 0.0584(17) Uani 1 1 d . . . . .
O4 O 0.5947(4) 0.4487(5) 0.4802(3) 0.0448(13) Uani 1 1 d . . . . .
O5 O 0.5124(8) 0.4311(10) 0.3748(3) 0.121(4) Uani 1 1 d . . . . .
N4 N 0.2677(4) 0.3214(4) 0.6919(2) 0.0169(9) Uani 1 1 d . . . . .
N1 N 0.6174(4) 0.4510(4) 0.7819(2) 0.0182(9) Uani 1 1 d . . . . .
N2 N 0.5332(4) 0.4725(4) 0.6393(2) 0.0182(9) Uani 1 1 d D . . . .
N3 N 0.3402(4) 0.5525(4) 0.7290(3) 0.0202(9) Uani 1 1 d . . . . .
N5 N 0.4988(6) 0.4491(6) 0.4425(3) 0.0373(13) Uani 1 1 d . . . . .
C1 C 0.4466(5) 0.3620(4) 0.9005(3) 0.0172(10) Uani 1 1 d . . . . .
C6 C 0.5775(5) 0.3927(4) 0.9092(3) 0.0180(10) Uani 1 1 d . . . . .
C5 C 0.6344(5) 0.3819(5) 0.9797(3) 0.0198(10) Uani 1 1 d . . . . .
H5 H 0.722046 0.401716 0.986652 0.024 Uiso 1 1 calc R U . . .
C4 C 0.5631(6) 0.3429(5) 1.0382(3) 0.0226(11) Uani 1 1 d . . . . .
C3 C 0.4336(6) 0.3161(5) 1.0316(3) 0.0240(11) Uani 1 1 d . . . . .
H3A H 0.385886 0.290521 1.073451 0.029 Uiso 1 1 calc R U . . .
C2 C 0.3758(5) 0.3275(5) 0.9629(3) 0.0220(11) Uani 1 1 d . . . . .
H2A H 0.286781 0.311703 0.957841 0.026 Uiso 1 1 calc R U . . .
C15 C 0.2656(5) 0.2553(4) 0.6344(3) 0.0160(10) Uani 1 1 d . . . . .
H15 H 0.184514 0.230256 0.616516 0.019 Uiso 1 1 calc R U . . .
C16 C 0.3795(5) 0.2169(4) 0.5955(3) 0.0178(10) Uani 1 1 d . . . . .
C21 C 0.5001(5) 0.2117(4) 0.6288(3) 0.0157(10) Uani 1 1 d . . . . .
C20 C 0.6051(5) 0.1676(4) 0.5887(3) 0.0203(11) Uani 1 1 d . . . . .
H20 H 0.687186 0.162724 0.611487 0.024 Uiso 1 1 calc R U . . .
C19 C 0.5885(5) 0.1311(4) 0.5155(3) 0.0206(11) Uani 1 1 d . . . . .
H19 H 0.658540 0.100131 0.488244 0.025 Uiso 1 1 calc R U . . .
C18 C 0.4702(6) 0.1404(4) 0.4837(3) 0.0208(11) Uani 1 1 d . . . . .
C17 C 0.3637(5) 0.1784(5) 0.5210(3) 0.0202(11) Uani 1 1 d . . . . .
H17 H 0.281800 0.179145 0.497755 0.024 Uiso 1 1 calc R U . . .
C7 C 0.6549(5) 0.4383(5) 0.8498(3) 0.0190(11) Uani 1 1 d . . . . .
H7 H 0.740130 0.460869 0.861507 0.023 Uiso 1 1 calc R U . . .
C8 C 0.7047(5) 0.5066(5) 0.7293(3) 0.0244(11) Uani 1 1 d . . . . .
H8A H 0.794688 0.487250 0.741757 0.029 Uiso 1 1 calc R U . . .
H8B H 0.694676 0.591118 0.731994 0.029 Uiso 1 1 calc R U . . .
C9 C 0.6728(6) 0.4644(5) 0.6512(3) 0.0232(12) Uani 1 1 d . . . . .
H9A H 0.718286 0.511947 0.613907 0.028 Uiso 1 1 calc R U . . .
H9B H 0.701133 0.383753 0.645258 0.028 Uiso 1 1 calc R U . . .
C10 C 0.4871(6) 0.5903(5) 0.6280(3) 0.0240(12) Uani 1 1 d . . . . .
H10A H 0.495159 0.611742 0.574891 0.029 Uiso 1 1 calc R U . . .
H10B H 0.538981 0.644622 0.657819 0.029 Uiso 1 1 calc R U . . .
C11 C 0.3478(5) 0.5960(5) 0.6517(3) 0.0225(11) Uani 1 1 d . . . . .
H11A H 0.316438 0.676180 0.649318 0.027 Uiso 1 1 calc R U . . .
H11B H 0.294236 0.548136 0.618437 0.027 Uiso 1 1 calc R U . . .
C12 C 0.2082(5) 0.5572(5) 0.7600(3) 0.0264(12) Uani 1 1 d . . . . .
H12A H 0.175737 0.636916 0.755905 0.032 Uiso 1 1 calc R U . . .
H12B H 0.211584 0.537229 0.813455 0.032 Uiso 1 1 calc R U . . .
C13 C 0.1144(5) 0.4768(5) 0.7213(3) 0.0243(12) Uani 1 1 d . . . . .
H13A H 0.027632 0.490256 0.742000 0.029 Uiso 1 1 calc R U . . .
H13B H 0.111581 0.496932 0.667817 0.029 Uiso 1 1 calc R U . . .
C14 C 0.1457(5) 0.3497(5) 0.7284(3) 0.0212(11) Uani 1 1 d . . . . .
H14A H 0.150836 0.328873 0.781690 0.025 Uiso 1 1 calc R U . . .
H14B H 0.075839 0.303940 0.705635 0.025 Uiso 1 1 calc R U . . .
H3 H 0.378(8) 0.604(7) 0.757(4) 0.05(2) Uiso 1 1 d . . . . .
H2 H 0.515(6) 0.429(4) 0.604(3) 0.023(17) Uiso 1 1 d D . . . .

loop_
_atom_site_aniso_label
_atom_site_aniso_U_11
_atom_site_aniso_U_22
_atom_site_aniso_U_33
_atom_site_aniso_U_23
_atom_site_aniso_U_13
_atom_site_aniso_U_12
Fe 0.0139(4) 0.0260(4) 0.0071(4) 0.0001(3) -0.0007(3) -0.0011(3)
F1 0.0364(19) 0.048(2) 0.0064(14) 0.0033(14) -0.0050(15) -0.0032(16)
F2 0.0299(17) 0.0425(17) 0.0096(14) -0.0068(13) 0.0025(14) -0.0007(17)
O1 0.0172(17) 0.038(2) 0.0074(16) -0.0002(15) -0.0018(16) -0.0033(15)
O2 0.0179(17) 0.0252(17) 0.0092(16) -0.0014(14) -0.0018(15) 0.0032(14)
O3 0.024(2) 0.072(4) 0.079(4) -0.028(3) 0.014(3) -0.004(2)
O4 0.027(2) 0.083(4) 0.025(2) -0.012(2) -0.013(2) 0.012(2)
O5 0.086(5) 0.259(12) 0.018(3) -0.027(5) -0.021(3) 0.081(7)
N4 0.0105(19) 0.027(2) 0.013(2) 0.0005(17) -0.0026(18) -0.0013(16)
N1 0.016(2) 0.029(2) 0.010(2) 0.0013(16) 0.0013(19) -0.0008(17)
N2 0.022(2) 0.025(2) 0.0083(19) 0.0000(16) 0.000(2) -0.0064(17)
N3 0.022(2) 0.0230(19) 0.015(2) -0.0055(18) -0.004(2) -0.0018(17)
N5 0.031(3) 0.062(4) 0.019(3) -0.003(2) -0.001(3) 0.004(3)
C1 0.018(2) 0.027(2) 0.006(2) 0.0002(18) 0.001(2) 0.003(2)
C6 0.020(2) 0.022(2) 0.012(2) 0.0022(19) 0.003(2) 0.002(2)
C5 0.018(2) 0.031(3) 0.010(2) -0.003(2) -0.004(2) 0.003(2)
C4 0.030(3) 0.032(3) 0.006(2) 0.0019(19) -0.004(2) 0.005(2)
C3 0.032(3) 0.030(3) 0.010(2) -0.004(2) 0.002(3) -0.001(2)
C2 0.020(3) 0.031(3) 0.014(3) -0.004(2) -0.003(2) -0.003(2)
C15 0.017(2) 0.023(2) 0.008(2) -0.0021(19) -0.003(2) -0.0036(19)
C16 0.021(3) 0.023(2) 0.008(2) -0.0004(19) -0.004(2) -0.001(2)
C21 0.018(2) 0.018(2) 0.011(2) 0.0002(19) -0.002(2) -0.0001(18)
C20 0.018(2) 0.026(2) 0.017(3) 0.003(2) -0.003(2) 0.001(2)
C19 0.023(3) 0.026(2) 0.013(2) -0.0019(19) 0.007(2) 0.000(2)
C18 0.030(3) 0.026(2) 0.007(2) -0.0043(19) 0.001(2) -0.004(2)
C17 0.020(3) 0.029(3) 0.011(2) -0.003(2) -0.001(2) 0.000(2)
C7 0.015(2) 0.030(2) 0.012(2) -0.006(2) -0.002(2) -0.003(2)
C8 0.017(2) 0.040(3) 0.016(3) 0.001(2) 0.005(3) -0.011(2)
C9 0.023(3) 0.034(3) 0.013(2) 0.003(2) 0.003(2) -0.005(2)
C10 0.034(3) 0.026(3) 0.012(2) 0.005(2) -0.005(2) -0.003(2)
C11 0.028(3) 0.025(2) 0.015(2) 0.003(2) -0.008(2) 0.002(2)
C12 0.019(2) 0.036(3) 0.024(3) -0.011(2) -0.001(3) 0.001(2)
C13 0.017(2) 0.037(3) 0.019(3) -0.007(2) -0.004(2) -0.002(2)
C14 0.016(2) 0.036(3) 0.012(2) -0.004(2) 0.007(2) -0.003(2)

loop_
_atom_type_symbol
_atom_type_description
_atom_type_scat_dispersion_real
_atom_type_scat_dispersion_imag
_atom_type_scat_source
C C 0.0181 0.0091 'International Tables Vol C Tables 4.2.6.8 and 6.1.1.4'
H H 0.0000 0.0000 'International Tables Vol C Tables 4.2.6.8 and 6.1.1.4'
F F 0.0727 0.0534 'International Tables Vol C Tables 4.2.6.8 and 6.1.1.4'
Fe Fe -1.1336 3.1974 'International Tables Vol C Tables 4.2.6.8 and 6.1.1.4'
N N 0.0311 0.0180 'International Tables Vol C Tables 4.2.6.8 and 6.1.1.4'
O O 0.0492 0.0322 'International Tables Vol C Tables 4.2.6.8 and 6.1.1.4'

loop_
_exptl_crystal_face_index_h
_exptl_crystal_face_index_k
_exptl_crystal_face_index_l
_exptl_crystal_face_perp_dist
0 -1 11 0.0223
-1 1 -11 0.0261
7 1 2 0.0915
-7 -1 0 0.1022
6 2 -5 0.0983
0 -7 -4 0.0244
0 5 -8 0.0253
0 7 6 0.0159
0 -6 6 0.0198

loop_
_geom_angle_atom_site_label_1
_geom_angle_atom_site_label_2
_geom_angle_atom_site_label_3
_geom_angle
_geom_angle_site_symmetry_1
_geom_angle_site_symmetry_3
_geom_angle_publ_flag
O1 Fe O2 106.35(16) . . ?
O1 Fe N4 92.29(17) . . ?
O1 Fe N1 85.83(16) . . ?
O1 Fe N2 159.83(17) . . ?
O1 Fe N3 93.00(17) . . ?
O2 Fe N4 84.81(16) . . ?
O2 Fe N1 93.42(16) . . ?
O2 Fe N2 86.61(16) . . ?
O2 Fe N3 157.97(16) . . ?
N4 Fe N1 176.96(17) . . ?
N4 Fe N2 104.45(17) . . ?
N4 Fe N3 83.99(17) . . ?
N1 Fe N2 77.87(17) . . ?
N1 Fe N3 98.48(17) . . ?
N3 Fe N2 77.93(18) . . ?
C1 O1 Fe 135.8(4) . . ?
C21 O2 Fe 120.2(3) . . ?
C15 N4 Fe 122.2(4) . . ?
C15 N4 C14 118.5(4) . . ?
C14 N4 Fe 119.3(3) . . ?
C7 N1 Fe 126.4(4) . . ?
C7 N1 C8 118.3(5) . . ?
C8 N1 Fe 115.1(3) . . ?
Fe N2 H2 104(4) . . ?
C9 N2 Fe 106.8(3) . . ?
C9 N2 H2 107(5) . . ?
C10 N2 Fe 112.1(3) . . ?
C10 N2 C9 113.8(4) . . ?
C10 N2 H2 113(4) . . ?
Fe N3 H3 110(5) . . ?
C11 N3 Fe 108.6(3) . . ?
C11 N3 C12 112.9(4) . . ?
C11 N3 H3 106(5) . . ?
C12 N3 Fe 117.6(3) . . ?
C12 N3 H3 100(5) . . ?
O3 N5 O5 121.7(7) . . ?
O4 N5 O3 121.1(6) . . ?
O4 N5 O5 117.1(6) . . ?
O1 C1 C6 121.9(5) . . ?
O1 C1 C2 118.8(5) . . ?
C2 C1 C6 119.3(5) . . ?
C1 C6 C7 123.3(5) . . ?
C5 C6 C1 118.9(5) . . ?
C5 C6 C7 117.8(5) . . ?
C6 C5 H5 120.2 . . ?
C4 C5 C6 119.7(5) . . ?
C4 C5 H5 120.2 . . ?
F1 C4 C5 120.3(5) . . ?
F1 C4 C3 117.2(5) . . ?
C5 C4 C3 122.5(5) . . ?
C4 C3 H3A 120.7 . . ?
C2 C3 C4 118.6(5) . . ?
C2 C3 H3A 120.7 . . ?
C1 C2 H2A 119.5 . . ?
C3 C2 C1 120.9(5) . . ?
C3 C2 H2A 119.5 . . ?
N4 C15 H15 118.1 . . ?
N4 C15 C16 123.9(5) . . ?
C16 C15 H15 118.1 . . ?
C21 C16 C15 123.0(5) . . ?
C21 C16 C17 119.7(5) . . ?
C17 C16 C15 117.2(5) . . ?
O2 C21 C16 121.3(5) . . ?
O2 C21 C20 118.9(5) . . ?
C16 C21 C20 119.8(5) . . ?
C21 C20 H20 120.1 . . ?
C19 C20 C21 119.9(5) . . ?
C19 C20 H20 120.1 . . ?
C20 C19 H19 120.5 . . ?
C18 C19 C20 119.0(5) . . ?
C18 C19 H19 120.5 . . ?
C19 C18 F2 119.0(5) . . ?
C19 C18 C17 123.5(5) . . ?
C17 C18 F2 117.5(5) . . ?
C16 C17 H17 121.0 . . ?
C18 C17 C16 118.0(5) . . ?
C18 C17 H17 121.0 . . ?
N1 C7 C6 125.1(5) . . ?
N1 C7 H7 117.4 . . ?
C6 C7 H7 117.4 . . ?
N1 C8 H8A 110.0 . . ?
N1 C8 H8B 110.0 . . ?
N1 C8 C9 108.5(4) . . ?
H8A C8 H8B 108.4 . . ?
C9 C8 H8A 110.0 . . ?
C9 C8 H8B 110.0 . . ?
N2 C9 C8 109.2(5) . . ?
N2 C9 H9A 109.8 . . ?
N2 C9 H9B 109.8 . . ?
C8 C9 H9A 109.8 . . ?
C8 C9 H9B 109.8 . . ?
H9A C9 H9B 108.3 . . ?
N2 C10 H10A 110.0 . . ?
N2 C10 H10B 110.0 . . ?
N2 C10 C11 108.4(4) . . ?
H10A C10 H10B 108.4 . . ?
C11 C10 H10A 110.0 . . ?
C11 C10 H10B 110.0 . . ?
N3 C11 C10 107.6(4) . . ?
N3 C11 H11A 110.2 . . ?
N3 C11 H11B 110.2 . . ?
C10 C11 H11A 110.2 . . ?
C10 C11 H11B 110.2 . . ?
H11A C11 H11B 108.5 . . ?
N3 C12 H12A 108.8 . . ?
N3 C12 H12B 108.8 . . ?
N3 C12 C13 113.7(4) . . ?
H12A C12 H12B 107.7 . . ?
C13 C12 H12A 108.8 . . ?
C13 C12 H12B 108.8 . . ?
C12 C13 H13A 108.5 . . ?
C12 C13 H13B 108.5 . . ?
H13A C13 H13B 107.5 . . ?
C14 C13 C12 115.0(5) . . ?
C14 C13 H13A 108.5 . . ?
C14 C13 H13B 108.5 . . ?
N4 C14 C13 111.5(4) . . ?
N4 C14 H14A 109.3 . . ?
N4 C14 H14B 109.3 . . ?
C13 C14 H14A 109.3 . . ?
C13 C14 H14B 109.3 . . ?
H14A C14 H14B 108.0 . . ?

loop_
_geom_bond_atom_site_label_1
_geom_bond_atom_site_label_2
_geom_bond_distance
_geom_bond_site_symmetry_2
_geom_bond_publ_flag
Fe O1 1.897(4) . ?
Fe O2 1.958(4) . ?
Fe N4 2.125(4) . ?
Fe N1 2.140(5) . ?
Fe N2 2.190(4) . ?
Fe N3 2.168(4) . ?
F1 C4 1.363(6) . ?
F2 C18 1.373(5) . ?
O1 C1 1.326(6) . ?
O2 C21 1.353(6) . ?
O3 N5 1.236(7) . ?
O4 N5 1.208(7) . ?
O5 N5 1.243(8) . ?
N4 C15 1.288(6) . ?
N4 C14 1.469(6) . ?
N1 C7 1.290(7) . ?
N1 C8 1.463(7) . ?
N2 C9 1.473(7) . ?
N2 C10 1.467(7) . ?
N2 H2 0.84(3) . ?
N3 C11 1.480(7) . ?
N3 C12 1.485(7) . ?
N3 H3 0.88(8) . ?
C1 C6 1.419(7) . ?
C1 C2 1.402(8) . ?
C6 C5 1.404(7) . ?
C6 C7 1.440(7) . ?
C5 H5 0.9500 . ?
C5 C4 1.366(8) . ?
C4 C3 1.389(9) . ?
C3 H3A 0.9500 . ?
C3 C2 1.381(8) . ?
C2 H2A 0.9500 . ?
C15 H15 0.9500 . ?
C15 C16 1.448(7) . ?
C16 C21 1.393(7) . ?
C16 C17 1.423(7) . ?
C21 C20 1.408(8) . ?
C20 H20 0.9500 . ?
C20 C19 1.394(7) . ?
C19 H19 0.9500 . ?
C19 C18 1.364(8) . ?
C18 C17 1.370(8) . ?
C17 H17 0.9500 . ?
C7 H7 0.9500 . ?
C8 H8A 0.9900 . ?
C8 H8B 0.9900 . ?
C8 C9 1.524(8) . ?
C9 H9A 0.9900 . ?
C9 H9B 0.9900 . ?
C10 H10A 0.9900 . ?
C10 H10B 0.9900 . ?
C10 C11 1.514(8) . ?
C11 H11A 0.9900 . ?
C11 H11B 0.9900 . ?
C12 H12A 0.9900 . ?
C12 H12B 0.9900 . ?
C12 C13 1.521(7) . ?
C13 H13A 0.9900 . ?
C13 H13B 0.9900 . ?
C13 C14 1.520(8) . ?
C14 H14A 0.9900 . ?
C14 H14B 0.9900 . ?

loop_
_geom_torsion_atom_site_label_1
_geom_torsion_atom_site_label_2
_geom_torsion_atom_site_label_3
_geom_torsion_atom_site_label_4
_geom_torsion
_geom_torsion_site_symmetry_1
_geom_torsion_site_symmetry_2
_geom_torsion_site_symmetry_3
_geom_torsion_site_symmetry_4
_geom_torsion_publ_flag
Fe O1 C1 C6 4.5(8) . . . . ?
Fe O1 C1 C2 -174.3(4) . . . . ?
Fe O2 C21 C16 -44.3(6) . . . . ?
Fe O2 C21 C20 136.8(4) . . . . ?
Fe N4 C15 C16 2.8(7) . . . . ?
Fe N4 C14 C13 65.9(5) . . . . ?
Fe N1 C7 C6 -8.1(8) . . . . ?
Fe N1 C8 C9 -22.7(6) . . . . ?
Fe N2 C9 C8 -49.9(5) . . . . ?
Fe N2 C10 C11 -32.7(5) . . . . ?
Fe N3 C11 C10 -49.6(5) . . . . ?
Fe N3 C12 C13 -61.5(6) . . . . ?
F1 C4 C3 C2 180.0(5) . . . . ?
F2 C18 C17 C16 -178.2(4) . . . . ?
O1 C1 C6 C5 -175.6(5) . . . . ?
O1 C1 C6 C7 6.6(8) . . . . ?
O1 C1 C2 C3 174.8(5) . . . . ?
O2 Fe O1 C1 81.0(5) . . . . ?
O2 C21 C20 C19 179.9(4) . . . . ?
N4 Fe O1 C1 166.2(5) . . . . ?
N4 C15 C16 C21 23.6(8) . . . . ?
N4 C15 C16 C17 -159.2(5) . . . . ?
N1 Fe O1 C1 -11.4(5) . . . . ?
N1 C8 C9 N2 48.2(6) . . . . ?
N2 Fe O1 C1 -47.3(8) . . . . ?
N2 C10 C11 N3 54.4(5) . . . . ?
N3 Fe O1 C1 -109.7(5) . . . . ?
N3 C12 C13 C14 63.4(7) . . . . ?
C1 C6 C5 C4 -0.2(8) . . . . ?
C1 C6 C7 N1 -3.8(8) . . . . ?
C6 C1 C2 C3 -4.0(8) . . . . ?
C6 C5 C4 F1 179.3(5) . . . . ?
C6 C5 C4 C3 -2.0(8) . . . . ?
C5 C6 C7 N1 178.4(5) . . . . ?
C5 C4 C3 C2 1.2(8) . . . . ?
C4 C3 C2 C1 1.9(8) . . . . ?
C2 C1 C6 C5 3.2(7) . . . . ?
C2 C1 C6 C7 -174.6(5) . . . . ?
C15 N4 C14 C13 -114.2(5) . . . . ?
C15 C16 C21 O2 -2.3(8) . . . . ?
C15 C16 C21 C20 176.6(5) . . . . ?
C15 C16 C17 C18 -179.2(5) . . . . ?
C16 C21 C20 C19 1.0(8) . . . . ?
C21 C16 C17 C18 -1.9(8) . . . . ?
C21 C20 C19 C18 0.9(8) . . . . ?
C20 C19 C18 F2 178.7(5) . . . . ?
C20 C19 C18 C17 -3.6(8) . . . . ?
C19 C18 C17 C16 4.0(8) . . . . ?
C17 C16 C21 O2 -179.4(4) . . . . ?
C17 C16 C21 C20 -0.5(8) . . . . ?
C7 N1 C8 C9 154.0(5) . . . . ?
C7 C6 C5 C4 177.6(5) . . . . ?
C8 N1 C7 C6 175.6(5) . . . . ?
C9 N2 C10 C11 -154.1(4) . . . . ?
C10 N2 C9 C8 74.4(5) . . . . ?
C11 N3 C12 C13 66.2(6) . . . . ?
C12 N3 C11 C10 178.1(4) . . . . ?
C12 C13 C14 N4 -64.1(6) . . . . ?
C14 N4 C15 C16 -177.1(5) . . . . ?

loop_
_exptl_oxdiff_crystal_face_indexfrac_h
_exptl_oxdiff_crystal_face_indexfrac_k
_exptl_oxdiff_crystal_face_indexfrac_l
_exptl_oxdiff_crystal_face_x
_exptl_oxdiff_crystal_face_y
_exptl_oxdiff_crystal_face_z
0.4016 -1.3014 11.4753 0.0044 0.0081 1.0000
-0.8736 1.1975 -11.4256 -0.0211 -0.0773 -0.9968
6.5611 1.0861 2.2829 0.2291 0.9494 0.2147
-6.6307 -1.4359 0.4962 -0.2339 -0.9719 0.0270
5.9951 1.7996 -4.6028 0.2150 0.8971 -0.3861
-0.2329 -7.1815 -3.6008 0.8929 -0.4269 -0.1431
-0.1834 5.3792 -8.1966 -0.5250 0.2486 -0.8140
0.2948 6.5487 5.7922 -0.8473 0.4057 0.3426
0.0999 -6.4202 6.1611 0.6744 -0.3203 0.6653
